data_4319780
loop_
_publ_author_name
'Ryan F. Hess'
'Kent D. Abney'
'Jennifer L. Burris'
'H. Dieter Hochheimer'
'Peter K. Dorhout'

_publ_section_title
;
 Synthesis and Characterization of Six New Quaternary Actinide
 Thiophosphate Compounds: Cs8U5(P3S10)2(PS4)6, K10Th3(P2S7)4(PS4)2, and
 A5An(PS4)3, (A = K, Rb, Cs; An = U, Th)
;
_journal_name_full 'Inorganic Chemistry'
_journal_page_first 2851
_journal_page_last 2859
_journal_paper_doi 10.1021/ic0014437
_journal_volume 40
_journal_year 2001
_chemical_formula_sum 'K10 P10 S36 Th3'
_chemical_formula_weight 2550.98
_chemical_name_systematic
; 

 ? 

;
_space_group_IT_number 15
_symmetry_cell_setting monoclinic
_symmetry_space_group_name_Hall '-C 2yc'
_symmetry_space_group_name_H-M 'C 1 2/c 1'
_atom_sites_solution_hydrogens geom
_atom_sites_solution_primary direct
_atom_sites_solution_secondary difmap
_audit_creation_method SHELXL
_cell_angle_alpha 90.00
_cell_angle_beta 125.7200(10)
_cell_angle_gamma 90.00
_cell_formula_units_Z 4
_cell_length_a 32.8085(6)
_cell_length_b 9.0482(2)
_cell_length_c 27.2972(3)
_cell_measurement_temperature 163.15
_cell_volume 6579.0(2)
_computing_cell_refinement 'Bruker SMART'
_computing_data_collection 'Bruker SMART'
_computing_data_reduction 'Bruker SAINT'
_computing_molecular_graphics 'Bruker SMART'
_computing_publication_material 'Bruker SMART'
_computing_structure_refinement 'SHELXL-93 (Sheldrick, 1993)'
_computing_structure_solution 'SHELXS-86 (Sheldrick, 1990)'
_diffrn_ambient_temperature 163(2)
_diffrn_measurement_device 'CCD Camera'
_diffrn_radiation_monochromator graphite
_diffrn_radiation_source 'fine-focus sealed tube'
_diffrn_radiation_type MoK\a
_diffrn_radiation_wavelength 0.71073
_diffrn_reflns_av_R_equivalents 0.0439
_diffrn_reflns_av_sigmaI/netI 0.0582
_diffrn_reflns_limit_h_max 43
_diffrn_reflns_limit_h_min -42
_diffrn_reflns_limit_k_max 12
_diffrn_reflns_limit_k_min -9
_diffrn_reflns_limit_l_max 35
_diffrn_reflns_limit_l_min -36
_diffrn_reflns_number 21318
_diffrn_reflns_theta_max 28.28
_diffrn_reflns_theta_min 1.53
_exptl_absorpt_coefficient_mu 8.801
_exptl_absorpt_correction_type SADABS
_exptl_crystal_colour colorless
_exptl_crystal_density_diffrn 2.575
_exptl_crystal_description plate
_exptl_crystal_F_000 4744
_exptl_crystal_size_max 0.28
_exptl_crystal_size_mid 0.10
_exptl_crystal_size_min 0.08
_refine_diff_density_max 1.702
_refine_diff_density_min -1.837
_refine_diff_density_rms 0.209
_refine_ls_extinction_coef 0.000055(8)
_refine_ls_extinction_expression Fc^*^=kFc[1+0.001xFc^2^\l^3^/sin(2\q)]^-1/4^
_refine_ls_extinction_method SHELXL
_refine_ls_goodness_of_fit_all 1.029
_refine_ls_goodness_of_fit_obs 1.053
_refine_ls_matrix_type full
_refine_ls_number_parameters 268
_refine_ls_number_reflns 7914
_refine_ls_number_restraints 0
_refine_ls_restrained_S_all 1.029
_refine_ls_restrained_S_obs 1.053
_refine_ls_R_factor_all 0.0546
_refine_ls_R_factor_obs 0.0346
_refine_ls_shift/esd_max 0.002
_refine_ls_shift/esd_mean 0.000
_refine_ls_structure_factor_coef Fsqd
_refine_ls_weighting_details 'w=1/[\s^2^(Fo^2^)+(0.0261P)^2^+0.0000P] where P=(Fo^2^+2Fc^2^)/3'
_refine_ls_weighting_scheme calc
_refine_ls_wR_factor_all 0.0714
_refine_ls_wR_factor_obs 0.0648
_reflns_number_observed 6272
_reflns_number_total 7914
_reflns_observed_criterion >2sigma(I)
_cod_data_source_file ic0014437_2.cif
_cod_data_source_block K10Th3(P2S7)4(PS4)2
_cod_depositor_comments
;
The following automatic conversions were performed:

'_cell_measurement_temperature' value '-110' was changed to '163.15'
- it was converted from degrees Celsius(C) to Kelvins(K).

Automatic conversion script
Id: cif_fix_values 1569 2011-02-09 13:29:24Z adriana 

The following automatic conversions were performed:

'_symmetry_cell_setting' value 'Monoclinic' changed to 'monoclinic'
according to the built-in table from CIF Core dictionary named
'cif_core.dic' version 2.4.1 from 2010-06-29.

Automatic conversion script
Id: cif_fix_values 1646 2011-03-28 12:23:43Z adriana 

The following automatic conversions were performed:

'_refine_ls_weighting_scheme' value 'calc
w=1/[\s^2^(Fo^2^)+(0.0261P)^2^+0.0000P] where P=(Fo^2^+2Fc^2^)/3' was
changed to 'calc'. New tag '_refine_ls_weighting_details' was
created. The value of the new tag was set to
'w=1/[\s^2^(Fo^2^)+(0.0261P)^2^+0.0000P] where P=(Fo^2^+2Fc^2^)/3'.

Automatic conversion script
Id: cif_fix_values 3143 2015-03-26 13:38:13Z robertas 
;
_cod_database_code 4319780

loop_
_symmetry_equiv_pos_as_xyz
'x, y, z'
'-x, y, -z+1/2'
'x+1/2, y+1/2, z'
'-x+1/2, y+1/2, -z+1/2'
'-x, -y, -z'
'x, -y, z-1/2'
'-x+1/2, -y+1/2, -z'
'x+1/2, -y+1/2, z-1/2'

loop_
_atom_site_aniso_label
_atom_site_aniso_U_11
_atom_site_aniso_U_22
_atom_site_aniso_U_33
_atom_site_aniso_U_23
_atom_site_aniso_U_13
_atom_site_aniso_U_12
Th1 0.01653(14) 0.01268(15) 0.01049(14) 0.000 0.00841(12) 0.000
Th2 0.01485(10) 0.01379(11) 0.01077(10) -0.00033(8) 0.00819(8) 0.00030(8)
K1 0.0373(8) 0.0226(7) 0.0331(8) -0.0009(6) 0.0270(7) -0.0024(6)
K2 0.0290(9) 0.0684(14) 0.0937(15) -0.0521(12) 0.0346(10) -0.0084(9)
K3 0.0389(8) 0.0253(8) 0.0234(7) -0.0010(6) 0.0106(7) -0.0047(7)
K4 0.0346(8) 0.0278(8) 0.0252(7) -0.0037(6) 0.0189(7) -0.0019(6)
K5 0.0612(11) 0.0405(10) 0.0275(8) 0.0035(7) 0.0249(8) 0.0091(8)
S1 0.0320(8) 0.0144(7) 0.0134(7) 0.0010(6) 0.0123(7) 0.0002(7)
S2 0.0227(7) 0.0190(7) 0.0200(7) 0.0005(6) 0.0158(7) 0.0007(6)
S3 0.0293(8) 0.0138(7) 0.0120(7) -0.0001(6) 0.0092(6) 0.0025(6)
S4 0.0314(8) 0.0175(8) 0.0397(9) 0.0086(7) 0.0277(8) 0.0057(7)
S5 0.0164(7) 0.0267(8) 0.0144(7) 0.0036(6) 0.0090(6) 0.0001(6)
S6 0.0184(7) 0.0211(8) 0.0165(7) 0.0047(6) 0.0120(6) 0.0036(6)
S7 0.0190(7) 0.0159(7) 0.0225(7) -0.0008(6) 0.0128(6) 0.0019(6)
S8 0.0195(7) 0.0155(7) 0.0229(8) -0.0028(6) 0.0087(7) 0.0001(6)
S9 0.0186(7) 0.0162(8) 0.0197(7) 0.0010(6) 0.0101(6) 0.0003(6)
S10 0.0195(7) 0.0306(9) 0.0138(7) -0.0001(6) 0.0105(6) 0.0009(7)
S11 0.0177(7) 0.0345(9) 0.0132(7) -0.0062(6) 0.0099(6) -0.0063(7)
S12 0.0195(7) 0.0165(7) 0.0221(8) -0.0037(6) 0.0108(6) 0.0000(6)
S13 0.0319(8) 0.0201(8) 0.0191(7) 0.0023(6) 0.0199(7) 0.0043(6)
S14 0.0365(9) 0.0199(8) 0.0236(8) -0.0015(6) 0.0218(7) -0.0071(7)
S15 0.0866(14) 0.0234(9) 0.0370(10) 0.0087(8) 0.0507(11) 0.0155(10)
S16 0.0247(7) 0.0153(7) 0.0211(7) 0.0022(6) 0.0171(7) 0.0027(6)
S17 0.0286(8) 0.0223(8) 0.0190(7) -0.0073(6) 0.0156(7) -0.0026(7)
S18 0.0206(7) 0.0303(9) 0.0202(8) 0.0017(7) 0.0109(7) 0.0005(7)
P1 0.0192(7) 0.0146(7) 0.0120(7) 0.0009(6) 0.0095(6) 0.0016(6)
P2 0.0213(7) 0.0174(8) 0.0138(7) -0.0024(6) 0.0123(6) -0.0020(6)
P3 0.0176(7) 0.0143(8) 0.0147(7) -0.0014(6) 0.0100(6) -0.0010(6)
P4 0.0273(8) 0.0146(8) 0.0159(7) 0.0011(6) 0.0150(7) 0.0032(7)
P5 0.0197(7) 0.0171(8) 0.0164(7) 0.0031(6) 0.0133(6) 0.0035(6)

loop_
_atom_site_label
_atom_site_type_symbol
_atom_site_fract_x
_atom_site_fract_y
_atom_site_fract_z
_atom_site_U_iso_or_equiv
_atom_site_thermal_displace_type
_atom_site_occupancy
_atom_site_calc_flag
_atom_site_refinement_flags
_atom_site_disorder_group
Th1 Th 0.0000 0.96509(3) 0.2500 0.01292(7) Uani 1 d S .
Th2 Th 0.136571(7) 0.69604(2) 0.555725(8) 0.01272(6) Uani 1 d . .
K1 K 0.18359(5) 0.0460(2) 0.42645(6) 0.0272(3) Uani 1 d . .
K2 K 0.07178(6) 0.2228(2) 0.60055(10) 0.0644(6) Uani 1 d . .
K3 K 0.02812(6) 1.3851(2) 0.37339(6) 0.0337(4) Uani 1 d . .
K4 K 0.27331(5) 0.4315(2) 0.73627(6) 0.0284(3) Uani 1 d . .
K5 K 0.14781(7) 0.5546(2) 0.33688(7) 0.0436(4) Uani 1 d . .
S1 S 0.04096(6) 0.6939(2) 0.32007(6) 0.0205(3) Uani 1 d . .
S2 S 0.04955(5) 1.2435(2) 0.26076(6) 0.0186(3) Uani 1 d . .
S3 S 0.05977(6) 1.0252(2) 0.37756(6) 0.0201(3) Uani 1 d . .
S4 S 0.09091(6) 0.9172(2) 0.25588(7) 0.0254(3) Uani 1 d . .
S5 S 0.03989(5) 0.7345(2) 0.44127(6) 0.0192(3) Uani 1 d . .
S6 S 0.14655(5) 0.7591(2) 0.45863(6) 0.0176(3) Uani 1 d . .
S7 S 0.22602(5) 0.5350(2) 0.59184(6) 0.0187(3) Uani 1 d . .
S8 S 0.11383(5) 0.3927(2) 0.51319(7) 0.0215(3) Uani 1 d . .
S9 S 0.22762(5) 0.8777(2) 0.63705(6) 0.0188(3) Uani 1 d . .
S10 S 0.16963(5) 0.6377(2) 0.67820(6) 0.0208(3) Uani 1 d . .
S11 S 0.05260(5) 0.6136(2) 0.56030(6) 0.0213(3) Uani 1 d . .
S12 S 0.11126(5) 1.0003(2) 0.54631(7) 0.0202(3) Uani 1 d . .
S13 S 0.07594(6) 0.8403(2) 0.66191(6) 0.0208(3) Uani 1 d . .
S14 S 0.08378(6) 0.4690(2) 0.69181(7) 0.0241(3) Uani 1 d . .
S15 S 0.18757(8) 0.3800(2) 0.46022(8) 0.0404(5) Uani 1 d . .
S16 S 0.21286(5) 0.1602(2) 0.56378(6) 0.0182(3) Uani 1 d . .
S17 S 0.18986(6) 0.1946(2) 0.67139(6) 0.0223(3) Uani 1 d . .
S18 S 0.16965(6) 0.2172(2) 0.31162(7) 0.0243(3) Uani 1 d . .
P1 P 0.07174(5) 0.8057(2) 0.39991(6) 0.0150(3) Uani 1 d . .
P2 P 0.09774(5) 0.6242(2) 0.65221(6) 0.0163(3) Uani 1 d . .
P3 P 0.18378(5) 0.0637(2) 0.60893(6) 0.0152(3) Uani 1 d . .
P4 P 0.18249(6) 0.3743(2) 0.52944(6) 0.0179(3) Uani 1 d . .
P5 P 0.10093(5) 0.1405(2) 0.25334(6) 0.0161(3) Uani 1 d . .

loop_
_atom_type_symbol
_atom_type_description
_atom_type_scat_dispersion_real
_atom_type_scat_dispersion_imag
_atom_type_scat_source
P P 0.1023 0.0942 'International Tables Vol C Tables 4.2.6.8 and 6.1.1.4'
S S 0.1246 0.1234 'International Tables Vol C Tables 4.2.6.8 and 6.1.1.4'
K K 0.2009 0.2494 'International Tables Vol C Tables 4.2.6.8 and 6.1.1.4'
Th Th -7.2400 8.8979 'International Tables Vol C Tables 4.2.6.8 and 6.1.1.4'

loop_
_geom_angle_atom_site_label_1
_geom_angle_atom_site_label_2
_geom_angle_atom_site_label_3
_geom_angle
_geom_angle_site_symmetry_1
_geom_angle_site_symmetry_3
_geom_angle_publ_flag
S3 Th1 S3 158.24(6) . 2 ?
S3 Th1 S1 132.88(4) . 2 ?
S3 Th1 S1 68.75(4) 2 2 ?
S3 Th1 S1 68.75(4) . . ?
S3 Th1 S1 132.88(4) 2 . ?
S1 Th1 S1 65.21(6) 2 . ?
S3 Th1 S2 76.66(4) . . ?
S3 Th1 S2 84.54(4) 2 . ?
S1 Th1 S2 144.06(4) 2 . ?
S1 Th1 S2 130.14(4) . . ?
S3 Th1 S2 84.54(4) . 2 ?
S3 Th1 S2 76.66(4) 2 2 ?
S1 Th1 S2 130.14(4) 2 2 ?
S1 Th1 S2 144.05(4) . 2 ?
S2 Th1 S2 60.65(6) . 2 ?
S3 Th1 S4 90.52(4) . . ?
S3 Th1 S4 92.69(4) 2 . ?
S1 Th1 S4 88.62(4) 2 . ?
S1 Th1 S4 76.95(4) . . ?
S2 Th1 S4 68.41(4) . . ?
S2 Th1 S4 128.60(4) 2 . ?
S3 Th1 S4 92.69(4) . 2 ?
S3 Th1 S4 90.52(4) 2 2 ?
S1 Th1 S4 76.95(4) 2 2 ?
S1 Th1 S4 88.62(4) . 2 ?
S2 Th1 S4 128.60(4) . 2 ?
S2 Th1 S4 68.41(4) 2 2 ?
S4 Th1 S4 162.94(6) . 2 ?
S12 Th2 S7 134.80(4) . . ?
S12 Th2 S5 73.00(4) . . ?
S7 Th2 S5 133.21(4) . . ?
S12 Th2 S10 99.98(4) . . ?
S7 Th2 S10 83.85(4) . . ?
S5 Th2 S10 134.72(4) . . ?
S12 Th2 S8 152.37(4) . . ?
S7 Th2 S8 68.41(4) . . ?
S5 Th2 S8 79.52(4) . . ?
S10 Th2 S8 97.19(4) . . ?
S12 Th2 S6 84.83(4) . . ?
S7 Th2 S6 77.14(4) . . ?
S5 Th2 S6 68.18(4) . . ?
S10 Th2 S6 157.06(4) . . ?
S8 Th2 S6 87.73(4) . . ?
S12 Th2 S11 91.04(4) . . ?
S7 Th2 S11 130.67(4) . . ?
S5 Th2 S11 67.10(4) . . ?
S10 Th2 S11 68.41(4) . . ?
S8 Th2 S11 75.38(4) . . ?
S6 Th2 S11 134.27(4) . . ?
S12 Th2 S9 69.18(4) . . ?
S7 Th2 S9 69.24(4) . . ?
S5 Th2 S9 136.97(4) . . ?
S10 Th2 S9 72.70(4) . . ?
S8 Th2 S9 137.25(4) . . ?
S6 Th2 S9 88.47(4) . . ?
S11 Th2 S9 132.12(4) . . ?
S15 K1 S6 131.13(6) . 1_545 ?
S15 K1 S18 77.57(5) . . ?
S6 K1 S18 141.46(6) 1_545 . ?
S15 K1 S7 111.36(6) . 7_556 ?
S6 K1 S7 111.90(5) 1_545 7_556 ?
S18 K1 S7 66.68(4) . 7_556 ?
S15 K1 S16 56.89(4) . . ?
S6 K1 S16 81.59(5) 1_545 . ?
S18 K1 S16 133.94(6) . . ?
S7 K1 S16 121.19(5) 7_556 . ?
S15 K1 S3 90.22(6) . 1_545 ?
S6 K1 S3 60.88(4) 1_545 1_545 ?
S18 K1 S3 100.35(5) . 1_545 ?
S7 K1 S3 150.31(6) 7_556 1_545 ?
S16 K1 S3 87.40(4) . 1_545 ?
S15 K1 S15 74.84(6) . 7_556 ?
S6 K1 S15 111.32(5) 1_545 7_556 ?
S18 K1 S15 100.04(5) . 7_556 ?
S7 K1 S15 57.74(4) 7_556 7_556 ?
S16 K1 S15 63.98(4) . 7_556 ?
S3 K1 S15 151.38(5) 1_545 7_556 ?
S15 K1 K5 168.95(6) . 1_545 ?
S6 K1 K5 51.60(4) 1_545 1_545 ?
S18 K1 K5 95.34(4) . 1_545 ?
S7 K1 K5 72.65(4) 7_556 1_545 ?
S16 K1 K5 130.73(5) . 1_545 ?
S3 K1 K5 82.66(4) 1_545 1_545 ?
S15 K1 K5 115.11(5) 7_556 1_545 ?
S15 K1 K5 38.58(4) . . ?
S6 K1 K5 149.28(5) 1_545 . ?
S18 K1 K5 40.44(4) . . ?
S7 K1 K5 95.93(4) 7_556 . ?
S16 K1 K5 95.31(4) . . ?
S3 K1 K5 88.52(4) 1_545 . ?
S15 K1 K5 94.15(4) 7_556 . ?
K5 K1 K5 132.27(4) 1_545 . ?
S5 K2 S17 167.26(9) 5_566 . ?
S5 K2 S12 127.52(7) 5_566 1_545 ?
S17 K2 S12 63.23(5) . 1_545 ?
S5 K2 S14 77.61(5) 5_566 . ?
S17 K2 S14 91.73(6) . . ?
S12 K2 S14 154.85(7) 1_545 . ?
S5 K2 S11 79.22(5) 5_566 . ?
S17 K2 S11 101.31(6) . . ?
S12 K2 S11 121.18(8) 1_545 . ?
S14 K2 S11 58.60(5) . . ?
S5 K2 S8 120.28(8) 5_566 . ?
S17 K2 S8 69.24(5) . . ?
S12 K2 S8 63.84(5) 1_545 . ?
S14 K2 S8 106.82(7) . . ?
S11 K2 S8 57.90(5) . . ?
S5 K2 P2 88.78(5) 5_566 . ?
S17 K2 P2 85.50(5) . . ?
S12 K2 P2 135.27(7) 1_545 . ?
S14 K2 P2 31.34(4) . . ?
S11 K2 P2 31.65(3) . . ?
S8 K2 P2 75.89(5) . . ?
S5 K2 P3 159.64(7) 5_566 . ?
S17 K2 P3 31.26(4) . . ?
S12 K2 P3 32.20(4) 1_545 . ?
S14 K2 P3 122.65(6) . . ?
S11 K2 P3 111.93(6) . . ?
S8 K2 P3 59.37(4) . . ?
P2 K2 P3 109.71(5) . . ?
S8 K3 S2 157.96(6) 1_565 2 ?
S8 K3 S14 124.94(6) 1_565 5_576 ?
S2 K3 S14 69.86(5) 2 5_576 ?
S8 K3 S1 105.24(5) 1_565 1_565 ?
S2 K3 S1 93.15(5) 2 1_565 ?
S14 K3 S1 79.06(5) 5_576 1_565 ?
S8 K3 S3 86.63(5) 1_565 . ?
S2 K3 S3 71.61(5) 2 . ?
S14 K3 S3 128.81(6) 5_576 . ?
S1 K3 S3 135.48(6) 1_565 . ?
S8 K3 S5 66.59(4) 1_565 1_565 ?
S2 K3 S5 135.01(6) 2 1_565 ?
S14 K3 S5 70.91(5) 5_576 1_565 ?
S1 K3 S5 58.29(4) 1_565 1_565 ?
S3 K3 S5 153.20(5) . 1_565 ?
S8 K3 S13 111.93(6) 1_565 5_576 ?
S2 K3 S13 58.58(4) 2 5_576 ?
S14 K3 S13 59.69(4) 5_576 5_576 ?
S1 K3 S13 135.30(6) 1_565 5_576 ?
S3 K3 S13 71.88(4) . 5_576 ?
S5 K3 S13 116.10(5) 1_565 5_576 ?
S8 K3 S2 122.48(6) 1_565 . ?
S2 K3 S2 49.03(5) 2 . ?
S14 K3 S2 112.22(5) 5_576 . ?
S1 K3 S2 78.12(5) 1_565 . ?
S3 K3 S2 60.08(4) . . ?
S5 K3 S2 135.37(5) 1_565 . ?
S13 K3 S2 100.92(5) 5_576 . ?
S8 K3 P2 109.36(5) 1_565 5_576 ?
S2 K3 P2 74.32(4) 2 5_576 ?
S14 K3 P2 31.74(4) 5_576 5_576 ?
S1 K3 P2 110.30(5) 1_565 5_576 ?
S3 K3 P2 105.37(5) . 5_576 ?
S5 K3 P2 83.73(5) 1_565 5_576 ?
S13 K3 P2 33.89(4) 5_576 5_576 ?
S2 K3 P2 123.33(5) . 5_576 ?
S8 K3 K5 89.13(5) 1_565 1_565 ?
S2 K3 K5 95.13(5) 2 1_565 ?
S14 K3 K5 123.20(5) 5_576 1_565 ?
S1 K3 K5 46.33(4) 1_565 1_565 ?
S3 K3 K5 92.40(5) . 1_565 ?
S5 K3 K5 88.36(4) 1_565 1_565 ?
S13 K3 K5 152.21(5) 5_576 1_565 ?
S2 K3 K5 51.42(3) . 1_565 ?
P2 K3 K5 154.74(5) 5_576 1_565 ?
S17 K4 S18 90.45(5) . 7_556 ?
S17 K4 S17 141.24(5) . 4_556 ?
S18 K4 S17 127.80(6) 7_556 4_556 ?
S17 K4 S10 78.10(5) . 4_546 ?
S18 K4 S10 73.75(5) 7_556 4_546 ?
S17 K4 S10 104.37(5) 4_556 4_546 ?
S17 K4 S10 78.51(5) . . ?
S18 K4 S10 136.62(6) 7_556 . ?
S17 K4 S10 76.55(5) 4_556 . ?
S10 K4 S10 141.33(5) 4_546 . ?
S17 K4 S7 82.84(5) . . ?
S18 K4 S7 67.49(4) 7_556 . ?
S17 K4 S7 114.82(6) 4_556 . ?
S10 K4 S7 136.36(5) 4_546 . ?
S10 K4 S7 69.55(4) . . ?
S17 K4 S9 87.37(5) . 4_546 ?
S18 K4 S9 134.44(6) 7_556 4_546 ?
S17 K4 S9 62.38(4) 4_556 4_546 ?
S10 K4 S9 61.28(4) 4_546 4_546 ?
S10 K4 S9 87.31(5) . 4_546 ?
S7 K4 S9 156.23(6) . 4_546 ?
S17 K4 P3 119.10(5) . 4_556 ?
S18 K4 P3 132.53(5) 7_556 4_556 ?
S17 K4 P3 31.67(4) 4_556 4_556 ?
S10 K4 P3 77.13(4) 4_546 4_556 ?
S10 K4 P3 88.02(4) . 4_556 ?
S7 K4 P3 145.47(5) . 4_556 ?
S9 K4 P3 32.36(3) 4_546 4_556 ?
S17 K4 K4 118.02(6) . 4_556 ?
S18 K4 K4 139.71(5) 7_556 4_556 ?
S17 K4 K4 36.84(3) 4_556 4_556 ?
S10 K4 K4 136.30(6) 4_546 4_556 ?
S10 K4 K4 41.34(4) . 4_556 ?
S7 K4 K4 87.26(4) . 4_556 ?
S9 K4 K4 78.31(5) 4_546 4_556 ?
P3 K4 K4 59.38(4) 4_556 4_556 ?
S17 K4 K4 37.63(4) . 4_546 ?
S18 K4 K4 89.04(4) 7_556 4_546 ?
S17 K4 K4 125.11(6) 4_556 4_546 ?
S10 K4 K4 42.14(3) 4_546 4_546 ?
S10 K4 K4 105.13(5) . 4_546 ?
S7 K4 K4 116.79(5) . 4_546 ?
S9 K4 K4 62.92(4) 4_546 4_546 ?
P3 K4 K4 93.78(5) 4_556 4_546 ?
K4 K4 K4 131.06(6) 4_556 4_546 ?
S15 K5 S14 145.55(7) . 6_565 ?
S15 K5 S18 76.12(5) . . ?
S14 K5 S18 75.38(5) 6_565 . ?
S15 K5 S1 94.42(6) . . ?
S14 K5 S1 88.76(5) 6_565 . ?
S18 K5 S1 129.05(7) . . ?
S15 K5 S9 98.60(6) . 7_566 ?
S14 K5 S9 95.73(5) 6_565 7_566 ?
S18 K5 S9 81.13(5) . 7_566 ?
S1 K5 S9 149.41(6) . 7_566 ?
S15 K5 S4 142.71(6) . . ?
S14 K5 S4 66.11(5) 6_565 . ?
S18 K5 S4 140.66(6) . . ?
S1 K5 S4 59.71(4) . . ?
S9 K5 S4 94.60(5) 7_566 . ?
S15 K5 K3 60.74(5) . 1_545 ?
S14 K5 K3 101.93(5) 6_565 1_545 ?
S18 K5 K3 92.94(5) . 1_545 ?
S1 K5 K3 42.91(4) . 1_545 ?
S9 K5 K3 159.34(5) 7_566 1_545 ?
S4 K5 K3 102.28(5) . 1_545 ?
S15 K5 K1 95.22(5) . 1_565 ?
S14 K5 K1 117.98(5) 6_565 1_565 ?
S18 K5 K1 158.51(6) . 1_565 ?
S1 K5 K1 70.50(4) . 1_565 ?
S9 K5 K1 80.79(4) 7_566 1_565 ?
S4 K5 K1 52.74(4) . 1_565 ?
K3 K5 K1 99.95(4) 1_545 1_565 ?
S15 K5 K1 37.37(4) . . ?
S14 K5 K1 109.66(5) 6_565 . ?
S18 K5 K1 40.16(3) . . ?
S1 K5 K1 109.04(5) . . ?
S9 K5 K1 97.91(4) 7_566 . ?
S4 K5 K1 167.18(6) . . ?
K3 K5 K1 66.14(3) 1_545 . ?
K1 K5 K1 132.27(4) 1_565 . ?
P1 S1 Th1 91.99(7) . . ?
P1 S1 K3 93.40(7) . 1_545 ?
Th1 S1 K3 151.28(6) . 1_545 ?
P1 S1 K5 101.78(7) . . ?
Th1 S1 K5 115.66(5) . . ?
K3 S1 K5 90.76(5) 1_545 . ?
P5 S2 Th1 92.28(7) 1_565 . ?
P5 S2 K3 102.56(7) 1_565 2 ?
Th1 S2 K3 101.65(5) . 2 ?
P5 S2 K3 142.99(7) 1_565 . ?
Th1 S2 K3 91.00(4) . . ?
K3 S2 K3 112.82(5) 2 . ?
P1 S3 Th1 93.09(6) . . ?
P1 S3 K3 160.22(8) . . ?
Th1 S3 K3 99.28(5) . . ?
P1 S3 K1 87.71(7) . 1_565 ?
Th1 S3 K1 107.08(5) . 1_565 ?
K3 S3 K1 103.14(5) . 1_565 ?
P5 S4 Th1 91.74(7) 1_565 . ?
P5 S4 K5 146.96(8) 1_565 . ?
Th1 S4 K5 107.46(5) . . ?
P1 S5 Th2 92.45(6) . . ?
P1 S5 K2 128.46(9) . 5_566 ?
Th2 S5 K2 135.51(7) . 5_566 ?
P1 S5 K3 85.83(7) . 1_545 ?
Th2 S5 K3 99.91(5) . 1_545 ?
K2 S5 K3 99.75(5) 5_566 1_545 ?
P1 S6 Th2 91.86(6) . . ?
P1 S6 K1 95.29(7) . 1_565 ?
Th2 S6 K1 132.21(6) . 1_565 ?
P4 S7 Th2 89.89(6) . . ?
P4 S7 K1 88.22(7) . 7_556 ?
Th2 S7 K1 150.26(6) . 7_556 ?
P4 S7 K4 112.98(7) . . ?
Th2 S7 K4 102.62(5) . . ?
K1 S7 K4 105.41(5) 7_556 . ?
P4 S8 Th2 89.82(7) . . ?
P4 S8 K3 110.73(8) . 1_545 ?
Th2 S8 K3 110.13(5) . 1_545 ?
P4 S8 K2 127.27(8) . . ?
Th2 S8 K2 103.86(5) . . ?
K3 S8 K2 111.40(6) 1_545 . ?
P3 S9 Th2 89.70(6) 1_565 . ?
P3 S9 K4 81.22(6) 1_565 4_556 ?
Th2 S9 K4 103.29(5) . 4_556 ?
P3 S9 K5 112.59(7) 1_565 7_566 ?
Th2 S9 K5 137.60(5) . 7_566 ?
K4 S9 K5 115.08(5) 4_556 7_566 ?
P2 S10 Th2 91.82(6) . . ?
P2 S10 K4 111.01(7) . 4_556 ?
Th2 S10 K4 110.17(5) . 4_556 ?
P2 S10 K4 141.37(8) . . ?
Th2 S10 K4 103.86(5) . . ?
K4 S10 K4 96.52(4) 4_556 . ?
P2 S11 Th2 90.85(6) . . ?
P2 S11 K2 78.54(7) . . ?
Th2 S11 K2 105.00(5) . . ?
P3 S12 Th2 93.45(7) 1_565 . ?
P3 S12 K2 91.42(7) 1_565 1_565 ?
Th2 S12 K2 138.22(7) . 1_565 ?
P5 S13 P2 106.87(8) 6_566 . ?
P5 S13 K3 90.92(6) 6_566 5_576 ?
P2 S13 K3 77.48(6) . 5_576 ?
P2 S14 K2 91.80(8) . . ?
P2 S14 K5 121.59(8) . 6_566 ?
K2 S14 K5 127.35(7) . 6_566 ?
P2 S14 K3 87.76(7) . 5_576 ?
K2 S14 K3 105.57(6) . 5_576 ?
K5 S14 K3 114.38(6) 6_566 5_576 ?
P4 S15 K1 103.98(8) . . ?
P4 S15 K5 142.73(9) . . ?
K1 S15 K5 104.06(6) . . ?
P4 S15 K1 83.96(8) . 7_556 ?
K1 S15 K1 105.16(6) . 7_556 ?
K5 S15 K1 111.53(7) . 7_556 ?
P4 S16 P3 111.97(8) . . ?
P4 S16 K1 91.85(6) . . ?
P3 S16 K1 124.83(7) . . ?
P3 S17 K4 121.07(8) . . ?
P3 S17 K4 92.04(7) . 4_546 ?
K4 S17 K4 105.53(4) . 4_546 ?
P3 S17 K2 92.86(7) . . ?
K4 S17 K2 130.61(7) . . ?
K4 S17 K2 108.05(7) 4_546 . ?
P5 S18 K4 101.02(8) . 7_556 ?
P5 S18 K1 93.47(7) . . ?
K4 S18 K1 114.24(6) 7_556 . ?
P5 S18 K5 102.03(8) . . ?
K4 S18 K5 137.54(7) 7_556 . ?
K1 S18 K5 99.40(5) . . ?
S5 P1 S6 105.65(8) . . ?
S5 P1 S3 113.58(9) . . ?
S6 P1 S3 111.55(9) . . ?
S5 P1 S1 109.79(9) . . ?
S6 P1 S1 110.60(9) . . ?
S3 P1 S1 105.74(8) . . ?
S14 P2 S10 116.29(10) . . ?
S14 P2 S11 113.87(9) . . ?
S10 P2 S11 107.08(8) . . ?
S14 P2 S13 112.17(9) . . ?
S10 P2 S13 107.71(9) . . ?
S11 P2 S13 98.02(8) . . ?
S14 P2 K3 60.51(6) . 5_576 ?
S10 P2 K3 171.88(7) . 5_576 ?
S11 P2 K3 80.83(6) . 5_576 ?
S13 P2 K3 68.63(6) . 5_576 ?
S14 P2 K2 56.86(7) . . ?
S10 P2 K2 98.61(7) . . ?
S11 P2 K2 69.81(7) . . ?
S13 P2 K2 153.38(8) . . ?
K3 P2 K2 85.75(4) 5_576 . ?
S17 P3 S12 111.71(9) . 1_545 ?
S17 P3 S9 118.09(9) . 1_545 ?
S12 P3 S9 107.65(9) 1_545 1_545 ?
S17 P3 S16 113.34(9) . . ?
S12 P3 S16 109.07(8) 1_545 . ?
S9 P3 S16 95.71(8) 1_545 . ?
S17 P3 K4 56.29(6) . 4_546 ?
S12 P3 K4 109.78(7) 1_545 4_546 ?
S9 P3 K4 66.43(6) 1_545 4_546 ?
S16 P3 K4 140.62(7) . 4_546 ?
S17 P3 K2 55.89(6) . . ?
S12 P3 K2 56.37(6) 1_545 . ?
S9 P3 K2 140.41(8) 1_545 . ?
S16 P3 K2 123.25(8) . . ?
K4 P3 K2 84.48(5) 4_546 . ?
S15 P4 S8 119.11(10) . . ?
S15 P4 S7 111.47(10) . . ?
S8 P4 S7 105.57(9) . . ?
S15 P4 S16 99.46(9) . . ?
S8 P4 S16 110.17(9) . . ?
S7 P4 S16 111.04(9) . . ?
S18 P5 S2 112.36(9) . 1_545 ?
S18 P5 S4 116.61(9) . 1_545 ?
S2 P5 S4 106.77(9) 1_545 1_545 ?
S18 P5 S13 113.09(9) . 6_565 ?
S2 P5 S13 107.71(9) 1_545 6_565 ?
S4 P5 S13 99.21(9) 1_545 6_565 ?

loop_
_geom_bond_atom_site_label_1
_geom_bond_atom_site_label_2
_geom_bond_distance
_geom_bond_site_symmetry_2
_geom_bond_publ_flag
Th1 S3 2.8798(13) . ?
Th1 S3 2.8798(13) 2 ?
Th1 S1 2.9125(15) 2 ?
Th1 S1 2.9126(15) . ?
Th1 S2 2.918(2) . ?
Th1 S2 2.9184(15) 2 ?
Th1 S4 2.9243(15) . ?
Th1 S4 2.9243(15) 2 ?
Th2 S12 2.8437(15) . ?
Th2 S7 2.8860(14) . ?
Th2 S5 2.8935(14) . ?
Th2 S10 2.8979(14) . ?
Th2 S8 2.9027(15) . ?
Th2 S6 2.9107(14) . ?
Th2 S11 2.9263(14) . ?
Th2 S9 2.9683(14) . ?
K1 S15 3.139(2) . ?
K1 S6 3.199(2) 1_545 ?
K1 S18 3.280(2) . ?
K1 S7 3.363(2) 7_556 ?
K1 S16 3.441(2) . ?
K1 S3 3.463(2) 1_545 ?
K1 S15 3.552(3) 7_556 ?
K1 K5 4.876(2) 1_545 ?
K1 K5 5.018(2) . ?
K2 S5 3.161(2) 5_566 ?
K2 S17 3.173(2) . ?
K2 S12 3.188(2) 1_545 ?
K2 S14 3.191(2) . ?
K2 S11 3.647(3) . ?
K2 S8 3.714(3) . ?
K2 P2 3.809(2) . ?
K2 P3 3.827(2) . ?
K3 S8 3.154(2) 1_565 ?
K3 S2 3.263(2) 2 ?
K3 S14 3.280(2) 5_576 ?
K3 S1 3.289(2) 1_565 ?
K3 S3 3.400(2) . ?
K3 S5 3.570(2) 1_565 ?
K3 S13 3.592(2) 5_576 ?
K3 S2 3.757(2) . ?
K3 P2 3.765(2) 5_576 ?
K3 K5 4.831(2) 1_565 ?
K4 S17 3.093(2) . ?
K4 S18 3.143(2) 7_556 ?
K4 S17 3.150(2) 4_556 ?
K4 S10 3.304(2) 4_546 ?
K4 S10 3.357(2) . ?
K4 S7 3.418(2) . ?
K4 S9 3.510(2) 4_546 ?
K4 P3 3.784(2) 4_556 ?
K4 K4 4.9705(11) 4_556 ?
K4 K4 4.9705(11) 4_546 ?
K5 S15 3.226(2) . ?
K5 S14 3.229(2) 6_565 ?
K5 S18 3.299(2) . ?
K5 S1 3.494(2) . ?
K5 S9 3.767(2) 7_566 ?
K5 S4 3.784(2) . ?
K5 K3 4.831(2) 1_545 ?
K5 K1 4.876(2) 1_565 ?
S1 P1 2.055(2) . ?
S1 K3 3.289(2) 1_545 ?
S2 P5 2.037(2) 1_565 ?
S2 K3 3.263(2) 2 ?
S3 P1 2.047(2) . ?
S3 K1 3.463(2) 1_565 ?
S4 P5 2.055(2) 1_565 ?
S5 P1 2.039(2) . ?
S5 K2 3.161(2) 5_566 ?
S5 K3 3.570(2) 1_545 ?
S6 P1 2.044(2) . ?
S6 K1 3.199(2) 1_565 ?
S7 P4 2.053(2) . ?
S7 K1 3.363(2) 7_556 ?
S8 P4 2.033(2) . ?
S8 K3 3.154(2) 1_545 ?
S9 P3 2.049(2) 1_565 ?
S9 K4 3.510(2) 4_556 ?
S9 K5 3.767(2) 7_566 ?
S10 P2 2.032(2) . ?
S10 K4 3.304(2) 4_556 ?
S11 P2 2.039(2) . ?
S12 P3 2.040(2) 1_565 ?
S12 K2 3.188(2) 1_565 ?
S13 P5 2.131(2) 6_566 ?
S13 P2 2.150(2) . ?
S13 K3 3.592(2) 5_576 ?
S14 P2 1.982(2) . ?
S14 K5 3.229(2) 6_566 ?
S14 K3 3.280(2) 5_576 ?
S15 P4 1.992(2) . ?
S15 K1 3.552(3) 7_556 ?
S16 P4 2.129(2) . ?
S16 P3 2.136(2) . ?
S17 P3 1.988(2) . ?
S17 K4 3.150(2) 4_546 ?
S18 P5 1.977(2) . ?
S18 K4 3.143(2) 7_556 ?
P2 K3 3.765(2) 5_576 ?
P3 S12 2.040(2) 1_545 ?
P3 S9 2.049(2) 1_545 ?
P3 K4 3.784(2) 4_546 ?
P5 S2 2.037(2) 1_545 ?
P5 S4 2.055(2) 1_545 ?
P5 S13 2.131(2) 6_565 ?
